data_1511551
loop_
_publ_author_name
'Krebs, B.'
'Hammerschmidt, A.'

_publ_section_title
;
 Synthesis and structure of Na3B5O8S, the first oxothioborate
;
_journal_name_full 'Journal of Alloys Compd.'
_journal_page_first 393
_journal_page_last 402
_journal_paper_doi 10.1016/0925-8388(92)90761-W
_journal_volume 183
_journal_year 1992
_chemical_formula_sum 'B5 Na3 O8 S'
_chemical_name_systematic 'Na3 (B5 O8 S)'
_space_group_IT_number 14
_symmetry_space_group_name_Hall '-P 2ybc'
_symmetry_space_group_name_H-M 'P 1 21/c 1'
_cell_angle_alpha 90
_cell_angle_beta 93.94
_cell_angle_gamma 90
_cell_formula_units_Z 4
_cell_length_a 11.39
_cell_length_b 6.249
_cell_length_c 10.934
_cell_volume 776.400
_citation_journal_id_ASTM JALCEU
_cod_data_source_file boron4-x_189.cif
_cod_data_source_block B5Na3O8S1
_cod_original_cell_volume 776.4003
_cod_original_formula_sum 'B5 Na3 O8 S1'
_cod_database_code 1511551

loop_
_symmetry_equiv_pos_as_xyz
x,y,z
-x,y+1/2,-z+1/2
-x,-y,-z
x,-y-1/2,z-1/2

loop_
_atom_site_label
_atom_site_type_symbol
_atom_site_fract_x
_atom_site_fract_y
_atom_site_fract_z
_atom_site_occupancy
_atom_site_U_iso_or_equiv
B4 B+3 0.313 0.8857 0.3733 1 0.0
B1 B+3 0.3796 0.342 0.0224 1 0.0
O3 O-2 0.382 0.1826 -0.0659 1 0.0
Na2 Na+1 0.97839 0.21732 0.10869 1 0.0
O2 O-2 0.3805 0.5527 -0.0108 1 0.0
B5 B+3 0.299 0.0952 0.1724 1 0.0
Na3 Na+1 0.78817 0.0777 0.35344 1 0.0
O7 O-2 0.3693 0.2897 0.1409 1 0.0
B2 B+3 0.1405 0.1181 0.3174 1 0.0
O4 O-2 0.3635 -0.0235 0.2669 1 0.0
B3 B+3 0.3258 -0.0105 -0.0449 1 0.0
O6 O-2 0.3208 0.8488 0.8597 1 0.0
S1 S-2 0.01046 0.25479 0.36483 1 0.0
O8 O-2 0.1906 -0.0461 0.3853 1 0.0
O1 O-2 0.1864 0.1804 0.2095 1 0.0
O5 O-2 0.2784 -0.0454 0.0636 1 0.0
Na1 Na+1 0.47377 0.80762 0.69721 1 0.0
